data_1575663
loop_
_publ_author_name
'Heller, Jan'
'Buch, Christoph D.'
'Virovets, Alexander V.'
'Peresypkina, Eugenia'
'Lerner, Hans-Wolfram'
'Fantuzzi, Felipe'
'Wagner, Matthias'

_publ_section_title
;
 Synthesis of perhalogenated silylboranes (X = Cl, I) and their
 application in regiodivergent alkene silaboration.
;
_journal_issue 43
_journal_name_full 'Chemical science'
_journal_page_first 20329
_journal_page_last 20343
_journal_paper_doi 10.1039/d5sc06234a
_journal_volume 16
_journal_year 2025
_chemical_formula_moiety 'C5 H5 B I5 N Si'
_chemical_formula_sum 'C5 H5 B I5 N Si'
_chemical_formula_weight 752.50
_chemical_properties_physical Air-sensitive,Moisture-sensitive
_space_group_crystal_system orthorhombic
_space_group_IT_number 33
_space_group_name_Hall 'P 2c -2n'
_space_group_name_H-M_alt 'P n a 21'
_atom_sites_solution_hydrogens geom
_audit_creation_method SHELXL-2018/3
_audit_update_record
;
2025-07-08 deposited with the CCDC.	2025-09-10 downloaded from the CCDC.
;
_cell_angle_alpha 90
_cell_angle_beta 90
_cell_angle_gamma 90
_cell_formula_units_Z 4
_cell_length_a 13.9353(3)
_cell_length_b 8.42736(19)
_cell_length_c 13.3513(2)
_cell_measurement_reflns_used 10668
_cell_measurement_temperature 173(2)
_cell_measurement_theta_max 31.3490
_cell_measurement_theta_min 4.1670
_cell_volume 1567.95(5)
_computing_cell_refinement 'CrysAlisPro 1.171.42.43a (Rigaku OD, 2022)'
_computing_data_collection 'X-Area (Stoe & Cie, 2001)'
_computing_data_reduction 'CrysAlisPro 1.171.42.43a (Rigaku OD, 2022)'
_computing_publication_material 'IUCr PublCIF online service'
_computing_structure_refinement 'SHELXL-2018/3 (Sheldrick, 2018)'
_computing_structure_solution 'SHELXT (G. M. Sheldrick, 2015)'
_diffrn_ambient_temperature 173(2)
_diffrn_detector 'image plate'
_diffrn_detector_area_resol_mean 6.67
_diffrn_detector_type 'STOE image plate (34 cm diameter)'
_diffrn_measured_fraction_theta_full 0.984
_diffrn_measured_fraction_theta_max 0.988
_diffrn_measurement_device '2-circle goniometer'
_diffrn_measurement_device_type 'STOE IPDS II two-circle-diffractometer'
_diffrn_measurement_method \w
_diffrn_radiation_monochromator mirror
_diffrn_radiation_type MoK\a
_diffrn_radiation_wavelength 0.71073
_diffrn_reflns_av_R_equivalents 0.0576
_diffrn_reflns_av_unetI/netI 0.0384
_diffrn_reflns_Laue_measured_fraction_full 0.984
_diffrn_reflns_Laue_measured_fraction_max 0.988
_diffrn_reflns_limit_h_max 16
_diffrn_reflns_limit_h_min -18
_diffrn_reflns_limit_k_max 11
_diffrn_reflns_limit_k_min -11
_diffrn_reflns_limit_l_max 17
_diffrn_reflns_limit_l_min -17
_diffrn_reflns_number 16700
_diffrn_reflns_point_group_measured_fraction_full 0.984
_diffrn_reflns_point_group_measured_fraction_max 0.988
_diffrn_reflns_theta_full 25.242
_diffrn_reflns_theta_max 28.277
_diffrn_reflns_theta_min 4.090
_diffrn_source 'Genix 3D I\mS microfocus X-ray source'
_exptl_absorpt_coefficient_mu 9.961
_exptl_absorpt_correction_T_max 1.00000
_exptl_absorpt_correction_T_min 0.26048
_exptl_absorpt_correction_type multi-scan
_exptl_absorpt_process_details
;
CrysAlisPro 1.171.42.43a (Rigaku Oxford Diffraction, 2022)
Empirical absorption correction using spherical harmonics,
implemented in SCALE3 ABSPACK scaling algorithm.
;
_exptl_crystal_colour colourless
_exptl_crystal_density_diffrn 3.188
_exptl_crystal_description prism
_exptl_crystal_F_000 1304
_exptl_crystal_size_max 0.240
_exptl_crystal_size_mid 0.230
_exptl_crystal_size_min 0.150
_refine_diff_density_max 0.892
_refine_diff_density_min -0.953
_refine_diff_density_rms 0.143
_refine_ls_abs_structure_details
;
 Refined as an inversion twin.
;
_refine_ls_abs_structure_Flack 0.36(7)
_refine_ls_extinction_coef 0.0037(4)
_refine_ls_extinction_expression Fc^*^=kFc[1+0.001xFc^2^\l^3^/sin(2\q)]^-1/4^
_refine_ls_extinction_method 'SHELXL-2018/3 (Sheldrick 2018)'
_refine_ls_goodness_of_fit_ref 1.038
_refine_ls_hydrogen_treatment constr
_refine_ls_matrix_type full
_refine_ls_number_parameters 231
_refine_ls_number_reflns 3849
_refine_ls_number_restraints 103
_refine_ls_restrained_S_all 1.030
_refine_ls_R_factor_all 0.0332
_refine_ls_R_factor_gt 0.0320
_refine_ls_shift/su_max 0.001
_refine_ls_shift/su_mean 0.000
_refine_ls_structure_factor_coef Fsqd
_refine_ls_weighting_details 'w=1/[\s^2^(Fo^2^)+(0.0479P)^2^] where P=(Fo^2^+2Fc^2^)/3'
_refine_ls_weighting_scheme calc
_refine_ls_wR_factor_gt 0.0774
_refine_ls_wR_factor_ref 0.0782
_reflns_Friedel_coverage 0.920
_reflns_Friedel_fraction_full 0.984
_reflns_Friedel_fraction_max 0.989
_reflns_number_gt 3718
_reflns_number_total 3849
_reflns_threshold_expression 'I > 2\s(I)'
_cod_data_source_file d5sc06234a3.cif
_cod_data_source_block 2_py_wa3352
_cod_depositor_comments 'Adding full bibliography for 1575660--1575680.cif.'
_cod_original_cell_volume 1567.94(5)
_cod_database_code 1575663
_shelx_shelxl_version_number 2018/3
_shelx_space_group_comment
;
The symmetry employed for this shelxl refinement is uniquely defined
by the following loop, which should always be used as a source of
symmetry information in preference to the above space-group names.
They are only intended as comments.
;
_shelx_estimated_absorpt_t_min 0.198
_shelx_estimated_absorpt_t_max 0.317

loop_
_space_group_symop_operation_xyz
'x, y, z'
'-x, -y, z+1/2'
'x+1/2, -y+1/2, z'
'-x+1/2, y+1/2, z+1/2'

loop_
_atom_site_label
_atom_site_type_symbol
_atom_site_fract_x
_atom_site_fract_y
_atom_site_fract_z
_atom_site_U_iso_or_equiv
_atom_site_adp_type
_atom_site_occupancy
_atom_site_site_symmetry_order
_atom_site_calc_flag
_atom_site_refinement_flags_posn
_atom_site_refinement_flags_adp
_atom_site_refinement_flags_occupancy
_atom_site_disorder_assembly
_atom_site_disorder_group
I1A I 0.5598(7) 0.3584(10) 0.3064(5) 0.0367(7) Uani 0.594 1 d . . P A 1
I2A I 0.7108(3) 0.7722(5) 0.3628(3) 0.0393(6) Uani 0.594 1 d . . P A 1
I3A I 0.8414(3) 0.3689(4) 0.4391(3) 0.0627(8) Uani 0.594 1 d . . P A 1
I4A I 0.7342(2) 0.6261(5) 0.6510(3) 0.0462(8) Uani 0.594 1 d . . P A 1
I5A I 0.46381(15) 0.6061(2) 0.50069(16) 0.0360(4) Uani 0.594 1 d . . P A 1
Si1A Si 0.7056(2) 0.5361(5) 0.4771(3) 0.0296(7) Uani 0.594 1 d . . P A 1
B1A B 0.5774(9) 0.4244(16) 0.4685(10) 0.023(2) Uani 0.594 1 d . . P A 1
N1A N 0.5749(7) 0.2804(12) 0.5437(8) 0.028(2) Uani 0.594 1 d D . P A 1
C1A C 0.5387(11) 0.296(2) 0.6359(10) 0.040(3) Uani 0.594 1 d D U P A 1
H1A H 0.507895 0.392034 0.654782 0.048 Uiso 0.594 1 calc R U P A 1
C2A C 0.5461(17) 0.174(2) 0.7034(19) 0.058(9) Uani 0.594 1 d D U P A 1
H2A H 0.518499 0.184759 0.768062 0.070 Uiso 0.594 1 calc R U P A 1
C3A C 0.5926(19) 0.036(2) 0.6792(14) 0.066(6) Uani 0.594 1 d D U P A 1
H3A H 0.596803 -0.049370 0.725761 0.080 Uiso 0.594 1 calc R U P A 1
C4A C 0.633(2) 0.024(2) 0.5858(12) 0.066(6) Uani 0.594 1 d D U P A 1
H4A H 0.669662 -0.066601 0.567875 0.079 Uiso 0.594 1 calc R U P A 1
C5A C 0.619(2) 0.145(2) 0.5188(16) 0.063(7) Uani 0.594 1 d D U P A 1
H5A H 0.642274 0.132644 0.452272 0.075 Uiso 0.594 1 calc R U P A 1
I1B I 0.5646(11) 0.3347(15) 0.3169(10) 0.0367(7) Uani 0.406 1 d . . P B 2
I2B I 0.7149(5) 0.7402(8) 0.3508(5) 0.0599(19) Uani 0.406 1 d . . P B 2
I3B I 0.8292(4) 0.3201(5) 0.4509(4) 0.0541(10) Uani 0.406 1 d . . P B 2
I4B I 0.7581(3) 0.6070(6) 0.6494(5) 0.0332(7) Uani 0.406 1 d . . P B 2
I5B I 0.4789(2) 0.6584(3) 0.5136(3) 0.0377(6) Uani 0.406 1 d . . P B 2
Si1B Si 0.6227(3) 0.5425(6) 0.4389(3) 0.0239(9) Uani 0.406 1 d . . P B 2
B1B B 0.7083(13) 0.428(2) 0.5393(15) 0.024(4) Uani 0.406 1 d . . P B 2
N1B N 0.6486(11) 0.2882(17) 0.5898(11) 0.030(3) Uani 0.406 1 d D . P B 2
C1B C 0.5906(15) 0.320(3) 0.6670(14) 0.041(5) Uani 0.406 1 d D U P B 2
H1B H 0.591693 0.424933 0.693344 0.049 Uiso 0.406 1 calc R U P B 2
C2B C 0.530(2) 0.213(3) 0.711(2) 0.040(7) Uani 0.406 1 d D U P B 2
H2B H 0.486184 0.244036 0.762266 0.048 Uiso 0.406 1 calc R U P B 2
C3B C 0.533(2) 0.058(3) 0.6785(19) 0.058(7) Uani 0.406 1 d D U P B 2
H3B H 0.503418 -0.024598 0.715186 0.070 Uiso 0.406 1 calc R U P B 2
C4B C 0.5821(17) 0.028(3) 0.5914(19) 0.049(7) Uani 0.406 1 d D U P B 2
H4B H 0.572812 -0.069857 0.557150 0.059 Uiso 0.406 1 calc R U P B 2
C5B C 0.644(2) 0.140(2) 0.554(3) 0.057(9) Uani 0.406 1 d D U P B 2
H5B H 0.685965 0.110445 0.500861 0.068 Uiso 0.406 1 calc R U P B 2

loop_
_atom_site_aniso_label
_atom_site_aniso_U_11
_atom_site_aniso_U_22
_atom_site_aniso_U_33
_atom_site_aniso_U_23
_atom_site_aniso_U_13
_atom_site_aniso_U_12
I1A 0.0470(10) 0.042(2) 0.0214(15) -0.0033(11) -0.0079(10) 0.0057(14)
I2A 0.0390(7) 0.0343(10) 0.0446(12) 0.0140(9) 0.0007(7) -0.0061(6)
I3A 0.0293(10) 0.0632(17) 0.0955(19) -0.0047(13) -0.0017(9) 0.0170(10)
I4A 0.0526(19) 0.0516(14) 0.0346(8) -0.0044(8) -0.0164(12) -0.0114(11)
I5A 0.0319(7) 0.0393(9) 0.0368(8) 0.0017(7) 0.0030(5) 0.0112(6)
Si1A 0.0230(15) 0.039(2) 0.0272(16) 0.0022(14) -0.0033(12) -0.0021(13)
B1A 0.021(5) 0.020(6) 0.026(6) 0.004(5) -0.007(4) 0.000(4)
N1A 0.036(5) 0.021(5) 0.028(5) -0.003(4) -0.008(4) -0.005(4)
C1A 0.039(8) 0.052(9) 0.031(7) 0.010(6) 0.003(6) 0.006(6)
C2A 0.056(13) 0.052(15) 0.066(15) 0.020(12) 0.010(11) -0.001(10)
C3A 0.094(15) 0.047(10) 0.059(11) 0.012(8) -0.001(11) -0.003(11)
C4A 0.103(17) 0.022(9) 0.072(12) 0.000(8) -0.001(12) 0.024(11)
C5A 0.099(17) 0.043(11) 0.046(11) 0.011(8) -0.003(11) 0.021(10)
I1B 0.0470(10) 0.042(2) 0.0214(15) -0.0033(11) -0.0079(10) 0.0057(14)
I2B 0.064(2) 0.065(4) 0.0506(18) 0.0105(19) 0.0207(13) -0.029(2)
I3B 0.0331(14) 0.071(3) 0.0583(14) -0.0051(18) 0.0086(9) 0.0160(16)
I4B 0.0351(17) 0.0280(10) 0.0365(10) 0.0023(8) -0.0098(13) -0.0078(11)
I5B 0.0287(10) 0.0496(16) 0.0348(10) 0.0001(11) 0.0037(7) 0.0114(10)
Si1B 0.0189(19) 0.031(2) 0.022(2) -0.0003(18) -0.0012(15) -0.0017(17)
B1B 0.020(8) 0.022(9) 0.030(9) -0.002(7) 0.000(7) -0.003(6)
N1B 0.036(8) 0.020(7) 0.033(8) 0.002(6) -0.012(6) 0.005(6)
C1B 0.046(12) 0.039(11) 0.037(11) -0.001(9) 0.007(9) 0.012(9)
C2B 0.043(14) 0.041(13) 0.035(12) 0.009(10) 0.002(10) -0.006(12)
C3B 0.055(15) 0.041(14) 0.079(18) 0.022(13) -0.001(13) -0.017(12)
C4B 0.037(11) 0.034(12) 0.077(17) -0.007(11) -0.006(12) 0.006(10)
C5B 0.054(15) 0.030(14) 0.09(2) -0.011(13) 0.008(16) 0.007(10)

loop_
_atom_type_symbol
_atom_type_description
_atom_type_scat_dispersion_real
_atom_type_scat_dispersion_imag
_atom_type_scat_source
C C 0.0033 0.0016 'International Tables Vol C Tables 4.2.6.8 and 6.1.1.4'
H H 0.0000 0.0000 'International Tables Vol C Tables 4.2.6.8 and 6.1.1.4'
B B 0.0013 0.0007 'International Tables Vol C Tables 4.2.6.8 and 6.1.1.4'
N N 0.0061 0.0033 'International Tables Vol C Tables 4.2.6.8 and 6.1.1.4'
Si Si 0.0817 0.0704 'International Tables Vol C Tables 4.2.6.8 and 6.1.1.4'
I I -0.4742 1.8119 'International Tables Vol C Tables 4.2.6.8 and 6.1.1.4'

loop_
_geom_angle_atom_site_label_1
_geom_angle_atom_site_label_2
_geom_angle_atom_site_label_3
_geom_angle
_geom_angle_site_symmetry_1
_geom_angle_site_symmetry_3
_geom_angle_publ_flag
B1A Si1A I3A 114.2(4) . . ?
B1A Si1A I4A 109.7(4) . . ?
I3A Si1A I4A 104.52(18) . . ?
B1A Si1A I2A 111.1(4) . . ?
I3A Si1A I2A 108.22(18) . . ?
I4A Si1A I2A 108.8(2) . . ?
N1A B1A Si1A 110.0(7) . . ?
N1A B1A I5A 112.9(8) . . ?
Si1A B1A I5A 107.1(6) . . ?
N1A B1A I1A 114.9(8) . . ?
Si1A B1A I1A 105.4(6) . . ?
I5A B1A I1A 106.0(5) . . ?
C1A N1A C5A 119.1(14) . . ?
C1A N1A B1A 121.3(11) . . ?
C5A N1A B1A 119.2(12) . . ?
N1A C1A C2A 120.1(18) . . ?
N1A C1A H1A 120.0 . . ?
C2A C1A H1A 120.0 . . ?
C3A C2A C1A 121(2) . . ?
C3A C2A H2A 119.4 . . ?
C1A C2A H2A 119.4 . . ?
C2A C3A C4A 118.0(19) . . ?
C2A C3A H3A 121.0 . . ?
C4A C3A H3A 121.0 . . ?
C5A C4A C3A 118.9(18) . . ?
C5A C4A H4A 120.5 . . ?
C3A C4A H4A 120.5 . . ?
N1A C5A C4A 122.4(17) . . ?
N1A C5A H5A 118.8 . . ?
C4A C5A H5A 118.8 . . ?
B1B Si1B I2B 109.6(6) . . ?
B1B Si1B I5B 113.7(6) . . ?
I2B Si1B I5B 111.1(3) . . ?
B1B Si1B I1B 106.5(6) . . ?
I2B Si1B I1B 109.6(4) . . ?
I5B Si1B I1B 106.1(4) . . ?
N1B B1B Si1B 108.9(11) . . ?
N1B B1B I4B 112.7(12) . . ?
Si1B B1B I4B 107.4(9) . . ?
N1B B1B I3B 108.2(11) . . ?
Si1B B1B I3B 106.6(9) . . ?
I4B B1B I3B 112.8(8) . . ?
C1B N1B C5B 116(2) . . ?
C1B N1B B1B 119.5(15) . . ?
C5B N1B B1B 124.4(18) . . ?
N1B C1B C2B 125(2) . . ?
N1B C1B H1B 117.6 . . ?
C2B C1B H1B 117.6 . . ?
C3B C2B C1B 118(3) . . ?
C3B C2B H2B 121.1 . . ?
C1B C2B H2B 121.1 . . ?
C4B C3B C2B 118(3) . . ?
C4B C3B H3B 121.1 . . ?
C2B C3B H3B 121.1 . . ?
C3B C4B C5B 119(3) . . ?
C3B C4B H4B 120.3 . . ?
C5B C4B H4B 120.3 . . ?
N1B C5B C4B 123(2) . . ?
N1B C5B H5B 118.7 . . ?
C4B C5B H5B 118.7 . . ?

loop_
_geom_bond_atom_site_label_1
_geom_bond_atom_site_label_2
_geom_bond_distance
_geom_bond_site_symmetry_2
_geom_bond_publ_flag
I1A B1A 2.249(16) . ?
I2A Si1A 2.509(5) . ?
I3A Si1A 2.413(5) . ?
I4A Si1A 2.474(6) . ?
I5A B1A 2.243(13) . ?
Si1A B1A 2.024(13) . ?
B1A N1A 1.575(17) . ?
N1A C1A 1.336(12) . ?
N1A C5A 1.339(10) . ?
C1A C2A 1.375(10) . ?
C1A H1A 0.9500 . ?
C2A C3A 1.369(13) . ?
C2A H2A 0.9500 . ?
C3A C4A 1.371(12) . ?
C3A H3A 0.9500 . ?
C4A C5A 1.371(12) . ?
C4A H4A 0.9500 . ?
C5A H5A 0.9500 . ?
I1B Si1B 2.526(16) . ?
I2B Si1B 2.410(8) . ?
I3B B1B 2.25(2) . ?
I4B B1B 2.22(2) . ?
I5B Si1B 2.442(6) . ?
Si1B B1B 2.04(2) . ?
B1B N1B 1.59(2) . ?
N1B C1B 1.337(13) . ?
N1B C5B 1.342(13) . ?
C1B C2B 1.376(13) . ?
C1B H1B 0.9500 . ?
C2B C3B 1.372(13) . ?
C2B H2B 0.9500 . ?
C3B C4B 1.370(13) . ?
C3B H3B 0.9500 . ?
C4B C5B 1.375(13) . ?
C4B H4B 0.9500 . ?
C5B H5B 0.9500 . ?

loop_
_geom_hbond_atom_site_label_D
_geom_hbond_atom_site_label_H
_geom_hbond_atom_site_label_A
_geom_hbond_distance_DH
_geom_hbond_distance_HA
_geom_hbond_distance_DA
_geom_hbond_angle_DHA
_geom_hbond_site_symmetry_A
_geom_hbond_publ_flag
C1A^a H1A^a I1A^a 0.95 3.07 3.943(17) 153.9 2_665 yes
C1A^a H1A^a I5A^a 0.95 2.80 3.343(16) 116.9 . yes
C4A^a H4A^a I2A^a 0.95 3.11 3.814(18) 132.3 1_545 yes
C4A^a H4A^a I4A^a 0.95 2.96 3.740(17) 140.6 1_545 yes
C5A^a H5A^a I1A^a 0.95 2.96 3.46(2) 114.5 . yes
C1B^b H1B^b I4B^b 0.95 2.84 3.37(2) 115.9 . yes
C2B^b H2B^b I2B^b 0.95 3.04 3.90(3) 151.3 2_665 yes
C4B^b H4B^b I5B^b 0.95 2.70 3.58(3) 154.6 1_545 yes
C5B^b H5B^b I3B^b 0.95 2.75 3.29(3) 117.3 . yes

loop_
_geom_torsion_atom_site_label_1
_geom_torsion_atom_site_label_2
_geom_torsion_atom_site_label_3
_geom_torsion_atom_site_label_4
_geom_torsion
_geom_torsion_site_symmetry_1
_geom_torsion_site_symmetry_2
_geom_torsion_site_symmetry_3
_geom_torsion_site_symmetry_4
_geom_torsion_publ_flag
Si1A B1A N1A C1A 94.1(12) . . . . ?
I5A B1A N1A C1A -25.5(13) . . . . ?
I1A B1A N1A C1A -147.2(10) . . . . ?
Si1A B1A N1A C5A -78.4(18) . . . . ?
I5A B1A N1A C5A 162.0(16) . . . . ?
I1A B1A N1A C5A 40.3(18) . . . . ?
C5A N1A C1A C2A -1(2) . . . . ?
B1A N1A C1A C2A -173.4(14) . . . . ?
N1A C1A C2A C3A 2(3) . . . . ?
C1A C2A C3A C4A 1(4) . . . . ?
C2A C3A C4A C5A -5(4) . . . . ?
C1A N1A C5A C4A -3(4) . . . . ?
B1A N1A C5A C4A 170(2) . . . . ?
C3A C4A C5A N1A 6(4) . . . . ?
Si1B B1B N1B C1B -82.9(17) . . . . ?
I4B B1B N1B C1B 36.1(19) . . . . ?
I3B B1B N1B C1B 161.6(13) . . . . ?
Si1B B1B N1B C5B 90(2) . . . . ?
I4B B1B N1B C5B -151(2) . . . . ?
I3B B1B N1B C5B -26(3) . . . . ?
C5B N1B C1B C2B 1(3) . . . . ?
B1B N1B C1B C2B 174.1(18) . . . . ?
N1B C1B C2B C3B 5(3) . . . . ?
C1B C2B C3B C4B -13(4) . . . . ?
C2B C3B C4B C5B 16(4) . . . . ?
C1B N1B C5B C4B 2(4) . . . . ?
B1B N1B C5B C4B -171(3) . . . . ?
C3B C4B C5B N1B -11(5) . . . . ?
